data_7203249
loop_
_publ_author_name
'Kanzaki, Yuki'
'Shiomi, Daisuke'
'Kaneda, Chika'
'Ise, Tomoaki'
'Sato, Kazunobu'
'Takui, Takeji'

_publ_section_title
;
 Clustering of molecular spins in the crystals of nitronylnitroxide and
 iminonitroxide triradicals based on benzene-1,3,5-triyl frameworks
;
_journal_issue 21
_journal_name_full 'Journal of Materials Chemistry'
_journal_page_first 2064
_journal_paper_doi 10.1039/b518416a
_journal_volume 16
_journal_year 2006
_chemical_formula_moiety 'C34.50 H43 Cl N6 O5 '
_chemical_formula_sum 'C34.5 H43 Cl N6 O5'
_chemical_formula_weight 657.21
_chemical_name_common
;

4-(1'-oxyl-4',4',5',5'-tetramethyl-imidazolin-2'-yl)-benzoic

acid 3,5-bis-(1''-oxyl-4'',4'',5'',5''-tetramethyl-imidazolin-2''-yl)-

phenyl ester

;
_chemical_name_systematic
;

4-(1'-oxyl-4',4',5',5'-tetramethyl-imidazolin-2'-yl)-benzoic acid 3,5-bis-

(1''-oxyl-4'',4'',5'',5''-tetramethyl-imidazolin-2''-yl)-phenyl ester

;
_space_group_IT_number 2
_symmetry_cell_setting triclinic
_symmetry_Int_Tables_number 2
_symmetry_space_group_name_Hall '-P 1'
_symmetry_space_group_name_H-M 'P -1'
_audit_creation_method 'by CrystalStructure v3.6.0'
_cell_angle_alpha 74.99(2)
_cell_angle_beta 78.72(3)
_cell_angle_gamma 69.63(2)
_cell_formula_units_Z 2
_cell_length_a 11.280(7)
_cell_length_b 11.995(7)
_cell_length_c 14.345(9)
_cell_measurement_reflns_used 2866
_cell_measurement_temperature 293.1
_cell_measurement_theta_max 27.5
_cell_measurement_theta_min 4.2
_cell_volume 1745.5(19)
_computing_cell_refinement CrystalClear
_computing_data_collection CrystalClear
_computing_data_reduction CrystalStructure
_computing_publication_material 'CrystalStructure 3.6.0'
_computing_structure_refinement CRYSTALS
_computing_structure_solution SIR92
_diffrn_detector_area_resol_mean 7.31
_diffrn_measured_fraction_theta_full 0.9913
_diffrn_measured_fraction_theta_max 0.9913
_diffrn_measurement_device_type 'Rigaku Mercury'
_diffrn_measurement_method \w
_diffrn_radiation_monochromator graphite
_diffrn_radiation_type 'Mo K\a'
_diffrn_radiation_wavelength 0.7107
_diffrn_reflns_av_R_equivalents 0.075
_diffrn_reflns_limit_h_max 13
_diffrn_reflns_limit_h_min -14
_diffrn_reflns_limit_k_max 14
_diffrn_reflns_limit_k_min -15
_diffrn_reflns_limit_l_max 13
_diffrn_reflns_limit_l_min -18
_diffrn_reflns_number 14421
_diffrn_reflns_theta_full 27.48
_diffrn_reflns_theta_max 27.48
_exptl_absorpt_coefficient_mu 0.158
_exptl_absorpt_correction_type none
_exptl_crystal_colour red
_exptl_crystal_density_diffrn 1.250
_exptl_crystal_density_method 'not measured'
_exptl_crystal_description plate
_exptl_crystal_F_000 698.00
_exptl_crystal_size_max 0.30
_exptl_crystal_size_mid 0.10
_exptl_crystal_size_min 0.05
_refine_diff_density_max 0.27
_refine_diff_density_min -0.28
_refine_ls_extinction_method none
_refine_ls_goodness_of_fit_ref 0.973
_refine_ls_hydrogen_treatment refall
_refine_ls_number_parameters 487
_refine_ls_number_reflns 3942
_refine_ls_R_factor_gt 0.0990
_refine_ls_shift/su_max 0.0000
_refine_ls_structure_factor_coef Fsqd
_refine_ls_weighting_details 'w = 1/[0.0010Fo^2^ + 3.0000\s(Fo^2^) + 0.5000]/(4Fo^2^)'
_refine_ls_weighting_scheme calc
_refine_ls_wR_factor_ref 0.1660
_reflns_number_gt 3942
_reflns_number_total 9195
_reflns_threshold_expression F^2^>2.0\s(F^2^)
_cod_data_source_file b518416a.txt
_cod_data_source_block 135triIN_JMC
_cod_original_cell_volume 1745.4(18)
_cod_original_formula_sum 'C34.50 H43 Cl N6 O5 '
_cod_database_code 7203249

loop_
_symmetry_equiv_pos_site_id
_symmetry_equiv_pos_as_xyz
1 +X,+Y,+Z
2 -X,-Y,-Z

loop_
_atom_site_label
_atom_site_type_symbol
_atom_site_fract_x
_atom_site_fract_y
_atom_site_fract_z
_atom_site_U_iso_or_equiv
_atom_site_adp_type
_atom_site_occupancy
_atom_site_symmetry_multiplicity
_atom_site_calc_flag
_atom_site_refinement_flags
_atom_site_disorder_assembly
_atom_site_disorder_group
Cl(1) Cl 0.5398(4) 0.5888(3) 0.4275(2) 0.149(1) Uani 1.00 1 d . . .
O(1) O 0.5232(2) 0.2115(3) 0.4050(2) 0.0297(7) Uani 1.00 1 d . . .
O(2) O 0.5798(5) 0.0963(6) 0.1026(4) 0.023(2) Uani 0.41 1 d P . .
O(3) O 0.3113(6) 0.4823(6) -0.0221(4) 0.051(2) Uani 0.59 1 d P . .
O(4) O 0.0359(3) 0.6058(4) 0.1707(2) 0.0486(10) Uani 1.00 1 d . . .
O(5) O 0.3697(2) 0.1661(3) 0.5177(2) 0.0280(7) Uani 1.00 1 d . . .
O(6) O 0.7592(9) -0.1854(10) 0.8810(6) 0.028(3) Uani 0.27 1 d P . .
O(7) O 1.0619(4) -0.1205(5) 0.6287(3) 0.0417(13) Uani 0.73 1 d P . .
N(1) N 0.5308(3) 0.2005(3) 0.0526(2) 0.0291(9) Uani 1.00 1 d . . .
N(2) N 0.3937(3) 0.3810(3) -0.0085(2) 0.0270(9) Uani 1.00 1 d . . .
N(3) N 0.0512(3) 0.6193(3) 0.2517(2) 0.0260(8) Uani 1.00 1 d . . .
N(4) N 0.1356(3) 0.5868(3) 0.3888(2) 0.0233(8) Uani 1.00 1 d . . .
N(5) N 0.8473(3) -0.1758(3) 0.8280(2) 0.0262(9) Uani 1.00 1 d . . .
N(6) N 1.0032(3) -0.1522(3) 0.7077(2) 0.0293(9) Uani 1.00 1 d . . .
C(1) C 0.4369(4) 0.2819(4) 0.3365(3) 0.0244(10) Uani 1.00 1 d . . .
C(2) C 0.4713(3) 0.2546(4) 0.2440(3) 0.0192(9) Uani 1.00 1 d . . .
C(3) C 0.3948(3) 0.3257(3) 0.1714(2) 0.0186(9) Uani 1.00 1 d . . .
C(4) C 0.2866(3) 0.4194(4) 0.1908(2) 0.0207(9) Uani 1.00 1 d . . .
C(5) C 0.2542(3) 0.4458(3) 0.2831(2) 0.0186(8) Uani 1.00 1 d . . .
C(6) C 0.3335(3) 0.3764(4) 0.3568(3) 0.0228(9) Uani 1.00 1 d . . .
C(7) C 0.4397(3) 0.2996(4) 0.0714(3) 0.0224(9) Uani 1.00 1 d . . .
C(8) C 0.5708(4) 0.2214(4) -0.0534(3) 0.0368(12) Uani 1.00 1 d . . .
C(9) C 0.4536(4) 0.3242(4) -0.0952(3) 0.0275(10) Uani 1.00 1 d . . .
C(10) C 0.6089(6) 0.1039(6) -0.0888(5) 0.067(2) Uani 1.00 1 d . . .
C(11) C 0.6914(4) 0.2630(6) -0.0677(4) 0.048(2) Uani 1.00 1 d . . .
C(12) C 0.4804(6) 0.4218(6) -0.1816(4) 0.054(2) Uani 1.00 1 d . . .
C(13) C 0.3555(5) 0.2748(6) -0.1169(3) 0.051(2) Uani 1.00 1 d . . .
C(14) C 0.1478(3) 0.5509(4) 0.3103(3) 0.0204(9) Uani 1.00 1 d . . .
C(15) C -0.0520(4) 0.7002(3) 0.3086(3) 0.0191(9) Uani 1.00 1 d . . .
C(16) C 0.0252(4) 0.7021(4) 0.3869(3) 0.0294(10) Uani 1.00 1 d . . .
C(17) C -0.1124(5) 0.8193(5) 0.2456(4) 0.049(1) Uani 1.00 1 d . . .
C(18) C -0.1523(4) 0.6382(4) 0.3474(3) 0.0349(12) Uani 1.00 1 d . . .
C(19) C 0.0839(6) 0.8038(5) 0.3587(5) 0.058(2) Uani 1.00 1 d . . .
C(20) C -0.0464(4) 0.7022(4) 0.4877(3) 0.0345(12) Uani 1.00 1 d . . .
C(21) C 0.4781(3) 0.1563(3) 0.4935(2) 0.0184(8) Uani 1.00 1 d . . .
C(22) C 0.5839(3) 0.0867(3) 0.5530(3) 0.0182(8) Uani 1.00 1 d . . .
C(23) C 0.5522(3) 0.0399(3) 0.6525(3) 0.0212(9) Uani 1.00 1 d . . .
C(24) C 0.6460(3) -0.0280(3) 0.7111(3) 0.0192(8) Uani 1.00 1 d . . .
C(25) C 0.7774(3) -0.0533(3) 0.6722(3) 0.0191(9) Uani 1.00 1 d . . .
C(26) C 0.8075(4) -0.0062(3) 0.5721(3) 0.0226(9) Uani 1.00 1 d . . .
C(27) C 0.7108(3) 0.0621(3) 0.5167(3) 0.0203(9) Uani 1.00 1 d . . .
C(28) C 0.8749(4) -0.1270(4) 0.7378(3) 0.0229(9) Uani 1.00 1 d . . .
C(29) C 0.9718(4) -0.2312(4) 0.8737(3) 0.0296(10) Uani 1.00 1 d . . .
C(30) C 1.0744(4) -0.2474(4) 0.7863(3) 0.0317(11) Uani 1.00 1 d . . .
C(31) C 0.9758(5) -0.1437(6) 0.9311(4) 0.053(2) Uani 1.00 1 d . . .
C(32) C 0.9658(6) -0.3503(6) 0.9440(4) 0.055(2) Uani 1.00 1 d . . .
C(33) C 1.1952(4) -0.2215(6) 0.7946(4) 0.052(2) Uani 1.00 1 d . . .
C(34) C 1.1062(5) -0.3669(5) 0.7553(4) 0.050(2) Uani 1.00 1 d . . .
C(35) C 0.4004(13) 0.555(2) 0.521(2) 0.143(9) Uani 0.50 1 d P . .
H(1) H 0.5453 0.1894 0.2312 0.022 Uiso 1.00 1 c R . .
H(2) H 0.2338 0.4663 0.1412 0.024 Uiso 1.00 1 c R . .
H(3) H 0.3121 0.3942 0.4199 0.027 Uiso 1.00 1 c R . .
H(4) H 0.5593 0.0552 -0.0501 0.080 Uiso 1.00 1 c R . .
H(5) H 0.6967 0.0611 -0.0839 0.080 Uiso 1.00 1 c R . .
H(6) H 0.5942 0.1214 -0.1549 0.080 Uiso 1.00 1 c R . .
H(7) H 0.7331 0.2314 -0.0106 0.061 Uiso 1.00 1 c R . .
H(8) H 0.7484 0.2339 -0.1207 0.061 Uiso 1.00 1 c R . .
H(9) H 0.6652 0.3493 -0.0807 0.061 Uiso 1.00 1 c R . .
H(10) H 0.4996 0.4799 -0.1581 0.066 Uiso 1.00 1 c R . .
H(11) H 0.5513 0.3865 -0.2244 0.065 Uiso 1.00 1 c R . .
H(12) H 0.4088 0.4614 -0.2170 0.065 Uiso 1.00 1 c R . .
H(13) H 0.2719 0.3230 -0.0974 0.071 Uiso 1.00 1 c R . .
H(14) H 0.3690 0.1930 -0.0825 0.071 Uiso 1.00 1 c R . .
H(15) H 0.3646 0.2785 -0.1847 0.071 Uiso 1.00 1 c R . .
H(16) H -0.1873 0.8637 0.2802 0.049 Uiso 1.00 1 c R . .
H(17) H -0.0529 0.8632 0.2273 0.049 Uiso 1.00 1 c R . .
H(18) H -0.1337 0.8065 0.1892 0.049 Uiso 1.00 1 c R . .
H(19) H -0.2127 0.6614 0.3026 0.044 Uiso 1.00 1 c R . .
H(20) H -0.1950 0.6607 0.4069 0.044 Uiso 1.00 1 c R . .
H(21) H -0.1111 0.5529 0.3571 0.044 Uiso 1.00 1 c R . .
H(22) H 0.0262 0.8746 0.3251 0.074 Uiso 1.00 1 c R . .
H(23) H 0.1619 0.7813 0.3180 0.074 Uiso 1.00 1 c R . .
H(24) H 0.0992 0.8203 0.4157 0.073 Uiso 1.00 1 c R . .
H(25) H -0.1116 0.6660 0.4959 0.044 Uiso 1.00 1 c R . .
H(26) H -0.0842 0.7840 0.4953 0.044 Uiso 1.00 1 c R . .
H(27) H 0.0108 0.6580 0.5348 0.044 Uiso 1.00 1 c R . .
H(28) H 0.4653 0.0569 0.6793 0.023 Uiso 1.00 1 c R . .
H(29) H 0.6239 -0.0592 0.7777 0.020 Uiso 1.00 1 c R . .
H(30) H 0.8939 -0.0195 0.5448 0.022 Uiso 1.00 1 c R . .
H(31) H 0.7324 0.0921 0.4497 0.022 Uiso 1.00 1 c R . .
H(32) H 1.0170 -0.0887 0.8903 0.063 Uiso 1.00 1 c R . .
H(33) H 0.8923 -0.0996 0.9547 0.063 Uiso 1.00 1 c R . .
H(34) H 1.0209 -0.1880 0.9855 0.063 Uiso 1.00 1 c R . .
H(35) H 0.9311 -0.3340 1.0068 0.058 Uiso 1.00 1 c R . .
H(36) H 0.9145 -0.3851 0.9230 0.058 Uiso 1.00 1 c R . .
H(37) H 1.0506 -0.4041 0.9462 0.058 Uiso 1.00 1 c R . .
H(38) H 1.2169 -0.2509 0.8592 0.060 Uiso 1.00 1 c R . .
H(39) H 1.2623 -0.2624 0.7521 0.061 Uiso 1.00 1 c R . .
H(40) H 1.1827 -0.1365 0.7759 0.061 Uiso 1.00 1 c R . .
H(41) H 1.0402 -0.4023 0.7811 0.055 Uiso 1.00 1 c R . .
H(42) H 1.1835 -0.4220 0.7781 0.055 Uiso 1.00 1 c R . .
H(43) H 1.1157 -0.3528 0.6863 0.055 Uiso 1.00 1 c R . .

loop_
_atom_site_aniso_label
_atom_site_aniso_U_11
_atom_site_aniso_U_22
_atom_site_aniso_U_33
_atom_site_aniso_U_12
_atom_site_aniso_U_13
_atom_site_aniso_U_23
Cl(1) 0.261(4) 0.199(3) 0.0647(13) -0.180(3) -0.022(2) -0.009(2)
O(1) 0.0170(12) 0.043(2) 0.0165(13) 0.0033(12) -0.0093(10) 0.0028(12)
O(2) 0.017(3) 0.028(4) 0.012(3) 0.005(3) -0.002(2) -0.001(3)
O(3) 0.063(4) 0.042(4) 0.025(3) 0.008(3) -0.019(3) 0.006(3)
O(4) 0.044(2) 0.060(3) 0.029(2) 0.007(2) -0.016(1) -0.012(2)
O(5) 0.0170(13) 0.036(2) 0.025(1) -0.0014(12) 0.0010(10) -0.0064(12)
O(6) 0.036(6) 0.048(7) 0.006(5) -0.025(5) 0.003(4) -0.003(4)
O(7) 0.020(2) 0.064(3) 0.021(2) -0.010(2) 0.001(2) 0.018(2)
N(1) 0.029(2) 0.024(2) 0.026(2) 0.001(1) 0.002(1) -0.010(2)
N(2) 0.022(2) 0.031(2) 0.027(2) -0.012(2) -0.0044(13) 0.002(2)
N(3) 0.022(2) 0.033(2) 0.012(2) 0.005(1) -0.0005(12) -0.0054(13)
N(4) 0.023(2) 0.023(2) 0.019(2) -0.0015(13) 0.0017(12) -0.0074(13)
N(5) 0.027(2) 0.036(2) 0.015(2) -0.012(2) -0.0049(13) 0.001(1)
N(6) 0.021(2) 0.035(2) 0.028(2) -0.008(2) -0.0009(13) -0.001(2)
C(1) 0.029(2) 0.031(2) 0.011(2) -0.011(2) -0.009(1) 0.008(2)
C(2) 0.015(2) 0.024(2) 0.017(2) -0.002(1) -0.0032(13) -0.006(1)
C(3) 0.024(2) 0.022(2) 0.014(2) -0.012(2) 0.0026(13) -0.009(1)
C(4) 0.016(2) 0.030(2) 0.014(2) -0.008(2) -0.0017(13) -0.002(2)
C(5) 0.025(2) 0.018(2) 0.010(2) -0.003(2) -0.0045(13) 0.0006(13)
C(6) 0.019(2) 0.034(2) 0.016(2) -0.009(2) -0.0001(13) -0.007(2)
C(7) 0.017(2) 0.028(2) 0.017(2) -0.003(2) -0.005(1) 0.000(2)
C(8) 0.034(2) 0.042(3) 0.035(2) -0.010(2) 0.004(2) -0.017(2)
C(9) 0.023(2) 0.034(2) 0.024(2) -0.012(2) -0.001(2) -0.000(2)
C(10) 0.052(3) 0.070(4) 0.080(4) -0.001(3) 0.016(3) -0.058(4)
C(11) 0.035(3) 0.081(4) 0.036(3) -0.028(3) -0.002(2) -0.015(3)
C(12) 0.060(3) 0.077(4) 0.027(2) -0.042(3) -0.001(2) 0.011(3)
C(13) 0.052(3) 0.101(5) 0.025(2) -0.049(3) 0.001(2) -0.023(3)
C(14) 0.013(2) 0.025(2) 0.021(2) -0.006(2) -0.0027(13) -0.002(2)
C(15) 0.027(2) 0.010(2) 0.017(2) 0.001(1) -0.002(1) -0.0068(13)
C(16) 0.021(2) 0.034(2) 0.037(2) -0.000(2) 0.001(2) -0.027(2)
C(17) 0.054(3) 0.031(3) 0.038(3) 0.013(2) -0.022(2) 0.008(2)
C(18) 0.034(2) 0.047(3) 0.030(2) -0.005(2) -0.009(2) -0.026(2)
C(19) 0.073(4) 0.042(3) 0.070(4) -0.025(3) -0.004(3) -0.024(3)
C(20) 0.037(2) 0.044(3) 0.030(2) -0.006(2) -0.007(2) -0.028(2)
C(21) 0.017(2) 0.014(2) 0.016(2) 0.004(1) -0.0028(13) -0.001(1)
C(22) 0.019(2) 0.015(2) 0.021(2) -0.003(1) -0.006(1) -0.004(1)
C(23) 0.020(2) 0.020(2) 0.017(2) 0.003(2) 0.000(1) -0.010(1)
C(24) 0.017(2) 0.011(2) 0.022(2) -0.005(1) 0.005(1) 0.006(1)
C(25) 0.018(2) 0.024(2) 0.019(2) -0.010(2) -0.010(1) -0.000(1)
C(26) 0.029(2) 0.011(2) 0.016(2) 0.003(2) -0.001(1) 0.005(1)
C(27) 0.020(2) 0.017(2) 0.018(2) 0.002(1) -0.005(1) -0.003(1)
C(28) 0.024(2) 0.024(2) 0.021(2) -0.012(2) -0.006(1) 0.002(2)
C(29) 0.029(2) 0.032(2) 0.019(2) -0.007(2) -0.006(2) 0.010(2)
C(30) 0.027(2) 0.043(3) 0.028(2) -0.016(2) -0.002(2) -0.005(2)
C(31) 0.055(3) 0.063(4) 0.040(3) -0.002(3) -0.029(2) -0.011(3)
C(32) 0.062(3) 0.051(3) 0.031(3) 0.001(3) -0.014(2) 0.008(2)
C(33) 0.019(2) 0.073(4) 0.060(3) -0.005(2) -0.012(2) -0.012(3)
C(34) 0.031(3) 0.043(3) 0.063(4) 0.016(2) -0.013(2) -0.021(3)
C(35) 0.036(7) 0.11(1) 0.33(3) -0.010(8) 0.005(11) -0.17(2)

loop_
_atom_type_symbol
_atom_type_description
_atom_type_scat_dispersion_real
_atom_type_scat_dispersion_imag
_atom_type_scat_source
C C 0.003 0.002
;

International Tables for Crystallography

(1992, Vol. C, Tables 4.2.6.8 and 6.1.1.4)

;
H H 0.000 0.000
;

International Tables for Crystallography

(1992, Vol. C, Table 6.1.1.4)

;
Cl Cl 0.148 0.159
;

International Tables for Crystallography

(1992, Vol. C, Tables 4.2.6.8 and 6.1.1.4)

;
N N 0.006 0.003
;

International Tables for Crystallography

(1992, Vol. C, Tables 4.2.6.8 and 6.1.1.4)

;
O O 0.011 0.006
;

International Tables for Crystallography

(1992, Vol. C, Tables 4.2.6.8 and 6.1.1.4)

;

loop_
_geom_angle_atom_site_label_1
_geom_angle_atom_site_label_2
_geom_angle_atom_site_label_3
_geom_angle
_geom_angle_publ_flag
_geom_angle_site_symmetry_1
_geom_angle_site_symmetry_2
_geom_angle_site_symmetry_3
Cl(1) C(35) Cl(1) 103.6(8) ? . . 66602
C(35) Cl(1) C(35) 76.4(8) ? 66602 . .
Cl(1) C(35) Cl(1) 103.6(7) ? . 66602 66602
O(1) C(1) C(2) 115.3(3) ? . . .
O(1) C(1) C(6) 122.2(3) ? . . .
C(21) O(1) C(1) 119.0(3) ? . . .
O(1) C(21) O(5) 123.6(3) ? . . .
O(1) C(21) C(22) 110.1(3) ? . . .
O(2) N(1) C(7) 134.3(4) ? . . .
O(2) N(1) C(8) 117.6(4) ? . . .
O(3) N(2) C(7) 134.3(4) ? . . .
O(3) N(2) C(9) 117.6(4) ? . . .
O(4) N(3) C(14) 128.9(3) ? . . .
O(4) N(3) C(15) 121.6(3) ? . . .
O(5) C(21) C(22) 126.3(3) ? . . .
O(6) N(5) C(28) 138.9(6) ? . . .
O(6) N(5) C(29) 114.1(5) ? . . .
O(7) N(6) C(28) 131.4(3) ? . . .
O(7) N(6) C(30) 119.8(3) ? . . .
N(1) C(7) N(2) 114.4(3) ? . . .
N(1) C(7) C(3) 123.9(3) ? . . .
C(8) N(1) C(7) 107.9(3) ? . . .
N(1) C(8) C(9) 103.0(3) ? . . .
N(1) C(8) C(10) 110.3(4) ? . . .
N(1) C(8) C(11) 105.4(4) ? . . .
N(2) C(7) C(3) 121.6(3) ? . . .
C(9) N(2) C(7) 107.9(3) ? . . .
N(2) C(9) C(8) 100.7(3) ? . . .
N(2) C(9) C(12) 109.2(4) ? . . .
N(2) C(9) C(13) 106.0(3) ? . . .
N(3) C(14) N(4) 113.9(3) ? . . .
N(3) C(14) C(5) 122.6(4) ? . . .
C(15) N(3) C(14) 108.4(3) ? . . .
N(3) C(15) C(16) 99.4(3) ? . . .
N(3) C(15) C(17) 111.3(3) ? . . .
N(3) C(15) C(18) 106.7(3) ? . . .
N(4) C(14) C(5) 123.5(3) ? . . .
C(16) N(4) C(14) 108.6(3) ? . . .
N(4) C(16) C(15) 103.6(4) ? . . .
N(4) C(16) C(19) 105.4(4) ? . . .
N(4) C(16) C(20) 109.3(3) ? . . .
N(5) C(28) N(6) 114.4(3) ? . . .
N(5) C(28) C(25) 123.1(3) ? . . .
C(29) N(5) C(28) 107.0(3) ? . . .
N(5) C(29) C(30) 103.8(3) ? . . .
N(5) C(29) C(31) 107.1(3) ? . . .
N(5) C(29) C(32) 107.1(4) ? . . .
N(6) C(28) C(25) 122.5(3) ? . . .
C(30) N(6) C(28) 108.3(3) ? . . .
N(6) C(30) C(29) 100.1(3) ? . . .
N(6) C(30) C(33) 110.1(4) ? . . .
N(6) C(30) C(34) 105.3(4) ? . . .
C(6) C(1) C(2) 122.3(3) ? . . .
C(1) C(2) C(3) 118.3(3) ? . . .
C(1) C(6) C(5) 118.9(3) ? . . .
C(2) C(3) C(7) 116.8(3) ? . . .
C(2) C(3) C(4) 120.8(3) ? . . .
C(7) C(3) C(4) 122.3(3) ? . . .
C(3) C(4) C(5) 120.2(3) ? . . .
C(4) C(5) C(6) 119.5(3) ? . . .
C(4) C(5) C(14) 125.2(3) ? . . .
C(14) C(5) C(6) 115.0(3) ? . . .
C(10) C(8) C(9) 116.0(5) ? . . .
C(11) C(8) C(9) 113.1(4) ? . . .
C(8) C(9) C(12) 117.1(4) ? . . .
C(8) C(9) C(13) 112.6(4) ? . . .
C(11) C(8) C(10) 108.4(4) ? . . .
C(13) C(9) C(12) 110.1(4) ? . . .
C(17) C(15) C(16) 116.7(4) ? . . .
C(18) C(15) C(16) 114.6(3) ? . . .
C(15) C(16) C(19) 113.8(4) ? . . .
C(15) C(16) C(20) 114.9(4) ? . . .
C(18) C(15) C(17) 107.5(4) ? . . .
C(20) C(16) C(19) 109.3(5) ? . . .
C(21) C(22) C(27) 123.9(3) ? . . .
C(21) C(22) C(23) 117.6(3) ? . . .
C(27) C(22) C(23) 118.4(3) ? . . .
C(22) C(23) C(24) 120.5(3) ? . . .
C(22) C(27) C(26) 123.1(3) ? . . .
C(23) C(24) C(25) 120.4(3) ? . . .
C(24) C(25) C(28) 118.5(3) ? . . .
C(24) C(25) C(26) 118.3(3) ? . . .
C(25) C(26) C(27) 119.2(3) ? . . .
C(28) C(25) C(26) 123.1(3) ? . . .
C(31) C(29) C(30) 114.8(4) ? . . .
C(32) C(29) C(30) 114.6(4) ? . . .
C(29) C(30) C(33) 114.9(4) ? . . .
C(29) C(30) C(34) 114.1(4) ? . . .
C(32) C(29) C(31) 108.9(4) ? . . .
C(34) C(30) C(33) 111.3(4) ? . . .
C(35) Cl(1) C(35) 76.4(8) ? . 66602 66602
C(1) C(2) H(1) 120.6685 ? . . .
C(1) C(6) H(3) 121.0716 ? . . .
H(1) C(2) C(3) 121.0716 ? . . .
C(3) C(4) H(2) 120.2440 ? . . .
H(2) C(4) C(5) 119.5677 ? . . .
C(5) C(6) H(3) 119.9902 ? . . .
C(8) C(10) H(4) 108.8027 ? . . .
C(8) C(10) H(5) 110.3817 ? . . .
C(8) C(10) H(6) 109.5264 ? . . .
C(8) C(11) H(7) 110.0915 ? . . .
C(8) C(11) H(8) 109.4844 ? . . .
C(8) C(11) H(9) 108.6297 ? . . .
C(9) C(12) H(10) 108.8372 ? . . .
C(9) C(12) H(12) 110.9710 ? . . .
C(9) C(12) H(11) 110.4076 ? . . .
C(9) C(13) H(13) 109.7466 ? . . .
C(9) C(13) H(14) 109.7366 ? . . .
C(9) C(13) H(15) 108.9873 ? . . .
H(5) C(10) H(4) 109.4729 ? . . .
H(6) C(10) H(4) 109.6900 ? . . .
H(6) C(10) H(5) 108.9554 ? . . .
H(8) C(11) H(7) 109.1551 ? . . .
H(9) C(11) H(7) 109.4718 ? . . .
H(9) C(11) H(8) 109.9977 ? . . .
H(12) C(12) H(10) 109.4759 ? . . .
H(11) C(12) H(10) 108.5559 ? . . .
H(12) C(12) H(11) 108.5540 ? . . .
H(14) C(13) H(13) 109.4687 ? . . .
H(15) C(13) H(13) 109.0620 ? . . .
H(15) C(13) H(14) 109.8240 ? . . .
C(15) C(17) H(17) 108.0077 ? . . .
C(15) C(17) H(18) 109.7999 ? . . .
C(15) C(17) H(16) 109.9931 ? . . .
C(15) C(18) H(19) 110.6545 ? . . .
C(15) C(18) H(21) 107.9516 ? . . .
C(15) C(18) H(20) 109.2523 ? . . .
C(16) C(19) H(22) 109.0253 ? . . .
C(16) C(19) H(23) 110.3193 ? . . .
C(16) C(19) H(24) 109.1721 ? . . .
C(16) C(20) H(25) 110.2700 ? . . .
C(16) C(20) H(26) 108.6001 ? . . .
C(16) C(20) H(27) 109.5823 ? . . .
H(17) C(17) H(16) 109.9382 ? . . .
H(18) C(17) H(16) 109.4747 ? . . .
H(18) C(17) H(17) 109.6080 ? . . .
H(21) C(18) H(19) 109.4755 ? . . .
H(20) C(18) H(19) 108.8914 ? . . .
H(21) C(18) H(20) 110.6129 ? . . .
H(23) C(19) H(22) 109.5993 ? . . .
H(24) C(19) H(22) 109.2355 ? . . .
H(24) C(19) H(23) 109.4696 ? . . .
H(26) C(20) H(25) 109.0118 ? . . .
H(27) C(20) H(25) 109.4748 ? . . .
H(27) C(20) H(26) 109.8862 ? . . .
C(22) C(23) H(28) 119.8234 ? . . .
C(22) C(27) H(31) 118.6086 ? . . .
H(28) C(23) C(24) 119.6706 ? . . .
C(23) C(24) H(29) 119.9905 ? . . .
H(29) C(24) C(25) 119.5674 ? . . .
C(25) C(26) H(30) 120.0786 ? . . .
C(26) C(27) H(31) 118.2590 ? . . .
H(30) C(26) C(27) 120.6583 ? . . .
C(29) C(31) H(32) 108.8835 ? . . .
C(29) C(31) H(33) 110.9582 ? . . .
C(29) C(31) H(34) 109.2832 ? . . .
C(29) C(32) H(35) 109.0100 ? . . .
C(29) C(32) H(36) 110.8986 ? . . .
C(29) C(32) H(37) 107.4262 ? . . .
C(30) C(33) H(39) 107.8410 ? . . .
C(30) C(33) H(40) 109.9229 ? . . .
C(30) C(33) H(38) 110.4639 ? . . .
C(30) C(34) H(41) 110.2191 ? . . .
C(30) C(34) H(43) 109.1989 ? . . .
C(30) C(34) H(42) 110.3128 ? . . .
H(33) C(31) H(32) 109.4650 ? . . .
H(34) C(31) H(32) 110.3300 ? . . .
H(34) C(31) H(33) 107.9168 ? . . .
H(36) C(32) H(35) 109.4621 ? . . .
H(37) C(32) H(35) 109.5723 ? . . .
H(37) C(32) H(36) 110.4327 ? . . .
H(39) C(33) H(38) 109.1643 ? . . .
H(40) C(33) H(38) 109.9350 ? . . .
H(40) C(33) H(39) 109.4761 ? . . .
H(43) C(34) H(41) 109.4927 ? . . .
H(42) C(34) H(41) 108.6246 ? . . .
H(43) C(34) H(42) 108.9707 ? . . .

loop_
_geom_bond_atom_site_label_1
_geom_bond_atom_site_label_2
_geom_bond_distance
_geom_bond_publ_flag
_geom_bond_site_symmetry_1
_geom_bond_site_symmetry_2
Cl(1) C(35) 1.95(2) ? . .
Cl(1) C(35) 1.64(2) ? . 66602
O(1) C(1) 1.414(4) ? . .
O(1) C(21) 1.363(4) ? . .
O(2) N(1) 1.262(6) ? . .
O(3) N(2) 1.241(6) ? . .
O(4) N(3) 1.266(5) ? . .
O(5) C(21) 1.176(4) ? . .
O(6) N(5) 1.15(1) ? . .
O(7) N(6) 1.235(5) ? . .
N(1) C(7) 1.322(5) ? . .
N(1) C(8) 1.481(5) ? . .
N(2) C(7) 1.355(4) ? . .
N(2) C(9) 1.502(5) ? . .
N(3) C(14) 1.395(5) ? . .
N(3) C(15) 1.488(4) ? . .
N(4) C(14) 1.272(6) ? . .
N(4) C(16) 1.503(5) ? . .
N(5) C(28) 1.300(5) ? . .
N(5) C(29) 1.526(5) ? . .
N(6) C(28) 1.375(5) ? . .
N(6) C(30) 1.507(5) ? . .
C(1) C(2) 1.397(5) ? . .
C(1) C(6) 1.360(5) ? . .
C(2) C(3) 1.391(5) ? . .
C(3) C(4) 1.380(4) ? . .
C(3) C(7) 1.501(5) ? . .
C(4) C(5) 1.390(5) ? . .
C(5) C(6) 1.416(5) ? . .
C(5) C(14) 1.484(5) ? . .
C(8) C(9) 1.555(5) ? . .
C(8) C(10) 1.514(9) ? . .
C(8) C(11) 1.566(8) ? . .
C(9) C(12) 1.533(7) ? . .
C(9) C(13) 1.537(9) ? . .
C(15) C(16) 1.560(7) ? . .
C(15) C(17) 1.489(5) ? . .
C(15) C(18) 1.506(7) ? . .
C(16) C(19) 1.514(9) ? . .
C(16) C(20) 1.512(6) ? . .
C(21) C(22) 1.477(5) ? . .
C(22) C(23) 1.417(5) ? . .
C(22) C(27) 1.379(5) ? . .
C(23) C(24) 1.372(5) ? . .
C(24) C(25) 1.432(5) ? . .
C(25) C(26) 1.421(5) ? . .
C(25) C(28) 1.474(5) ? . .
C(26) C(27) 1.368(5) ? . .
C(29) C(30) 1.533(5) ? . .
C(29) C(31) 1.509(9) ? . .
C(29) C(32) 1.535(7) ? . .
C(30) C(33) 1.532(8) ? . .
C(30) C(34) 1.514(8) ? . .
C(35) Cl(1) 1.64(2) ? . 66602
C(2) H(1) 0.9500 ? . .
C(4) H(2) 0.9500 ? . .
C(6) H(3) 0.9499 ? . .
C(10) H(4) 0.9500 ? . .
C(10) H(5) 0.9502 ? . .
C(10) H(6) 0.9501 ? . .
C(11) H(7) 0.9500 ? . .
C(11) H(8) 0.9500 ? . .
C(11) H(9) 0.9500 ? . .
C(12) H(10) 0.9500 ? . .
C(12) H(11) 0.9500 ? . .
C(12) H(12) 0.9500 ? . .
C(13) H(13) 0.9500 ? . .
C(13) H(14) 0.9500 ? . .
C(13) H(15) 0.9500 ? . .
C(17) H(16) 0.9500 ? . .
C(17) H(17) 0.9501 ? . .
C(17) H(18) 0.9500 ? . .
C(18) H(19) 0.9500 ? . .
C(18) H(20) 0.9500 ? . .
C(18) H(21) 0.9500 ? . .
C(19) H(22) 0.9500 ? . .
C(19) H(23) 0.9500 ? . .
C(19) H(24) 0.9499 ? . .
C(20) H(25) 0.9500 ? . .
C(20) H(26) 0.9500 ? . .
C(20) H(27) 0.9500 ? . .
C(23) H(28) 0.9500 ? . .
C(24) H(29) 0.9500 ? . .
C(26) H(30) 0.9500 ? . .
C(27) H(31) 0.9500 ? . .
C(31) H(32) 0.9500 ? . .
C(31) H(33) 0.9499 ? . .
C(31) H(34) 0.9501 ? . .
C(32) H(35) 0.9500 ? . .
C(32) H(36) 0.9501 ? . .
C(32) H(37) 0.9500 ? . .
C(33) H(38) 0.9500 ? . .
C(33) H(39) 0.9500 ? . .
C(33) H(40) 0.9499 ? . .
C(34) H(41) 0.9498 ? . .
C(34) H(42) 0.9500 ? . .
C(34) H(43) 0.9500 ? . .

loop_
_geom_contact_atom_site_label_1
_geom_contact_atom_site_label_2
_geom_contact_distance
_geom_contact_publ_flag
_geom_contact_site_symmetry_1
_geom_contact_site_symmetry_2
Cl(1) Cl(1) 2.824(5) ? . 66602
Cl(1) C(21) 3.457(6) ? . 66602
O(1) O(5) 2.239(4) ? . .
O(1) C(2) 2.376(5) ? . .
O(1) C(6) 2.429(4) ? . .
O(1) C(22) 2.329(4) ? . .
O(1) C(27) 2.730(4) ? . .
O(2) O(6) 3.57(1) ? . 65602
O(2) N(2) 3.479(6) ? . .
O(2) C(2) 2.937(8) ? . .
O(2) C(3) 3.084(7) ? . .
O(2) C(7) 2.382(7) ? . .
O(2) C(8) 2.348(7) ? . .
O(2) C(9) 3.521(6) ? . .
O(2) C(10) 2.682(9) ? . .
O(2) C(11) 3.093(8) ? . .
O(2) C(24) 3.458(7) ? . 65602
O(3) N(1) 3.470(6) ? . .
O(3) C(3) 3.035(6) ? . .
O(3) C(4) 2.931(6) ? . .
O(3) C(7) 2.393(6) ? . .
O(3) C(8) 3.522(7) ? . .
O(3) C(9) 2.351(7) ? . .
O(3) C(11) 3.60(1) ? . 66502
O(3) C(12) 2.756(7) ? . .
O(3) C(13) 2.99(1) ? . .
O(4) N(4) 3.455(5) ? . .
O(4) C(4) 2.943(4) ? . .
O(4) C(5) 3.001(5) ? . .
O(4) C(14) 2.402(5) ? . .
O(4) C(15) 2.406(5) ? . .
O(4) C(16) 3.548(6) ? . .
O(4) C(17) 2.872(6) ? . .
O(4) C(18) 2.986(5) ? . .
O(4) C(32) 3.362(7) ? . 46401
O(4) C(34) 3.587(8) ? . 65602
O(5) C(1) 2.712(4) ? . .
O(5) C(6) 2.914(4) ? . .
O(5) C(18) 3.430(5) ? . 56602
O(5) C(20) 3.440(5) ? . 56602
O(5) C(22) 2.372(4) ? . .
O(5) C(22) 3.283(5) ? . 65602
O(5) C(23) 2.853(4) ? . .
O(5) C(27) 3.341(6) ? . 65602
O(6) O(2) 3.57(1) ? . 65602
O(6) N(1) 3.28(1) ? . 65602
O(6) N(2) 3.34(1) ? . 65602
O(6) N(6) 3.39(1) ? . .
O(6) C(3) 3.10(1) ? . 65602
O(6) C(4) 3.45(1) ? . 65602
O(6) C(7) 2.90(1) ? . 65602
O(6) C(10) 3.39(1) ? . 55601
O(6) C(13) 3.412(9) ? . 65602
O(6) C(24) 2.880(9) ? . .
O(6) C(25) 3.009(9) ? . .
O(6) C(28) 2.293(9) ? . .
O(6) C(29) 2.25(1) ? . .
O(6) C(30) 3.44(1) ? . .
O(6) C(31) 2.91(1) ? . .
O(6) C(32) 2.62(1) ? . .
O(7) N(5) 3.449(5) ? . .
O(7) C(25) 3.002(5) ? . .
O(7) C(26) 2.893(5) ? . .
O(7) C(26) 3.226(5) ? . 75602
O(7) C(27) 3.133(5) ? . 75602
O(7) C(28) 2.380(5) ? . .
O(7) C(29) 3.503(5) ? . .
O(7) C(30) 2.376(6) ? . .
O(7) C(33) 2.835(7) ? . .
O(7) C(34) 2.972(7) ? . .
N(1) O(6) 3.28(1) ? . 65602
N(1) N(2) 2.250(4) ? . .
N(1) C(2) 2.883(5) ? . .
N(1) C(3) 2.493(5) ? . .
N(1) C(9) 2.376(5) ? . .
N(1) C(10) 2.458(8) ? . .
N(1) C(11) 2.424(6) ? . .
N(1) C(13) 3.185(7) ? . .
N(2) O(6) 3.34(1) ? . 65602
N(2) C(3) 2.494(5) ? . .
N(2) C(4) 2.964(5) ? . .
N(2) C(8) 2.355(5) ? . .
N(2) C(11) 3.194(5) ? . .
N(2) C(12) 2.474(6) ? . .
N(2) C(13) 2.428(8) ? . .
N(3) N(4) 2.236(5) ? . .
N(3) C(4) 3.051(4) ? . .
N(3) C(5) 2.525(4) ? . .
N(3) C(16) 2.325(6) ? . .
N(3) C(17) 2.458(6) ? . .
N(3) C(18) 2.402(5) ? . .
N(3) C(19) 3.152(9) ? . .
N(4) C(5) 2.430(5) ? . .
N(4) C(6) 2.799(4) ? . .
N(4) C(15) 2.406(5) ? . .
N(4) C(18) 3.232(6) ? . .
N(4) C(19) 2.401(7) ? . .
N(4) C(20) 2.459(5) ? . .
N(5) N(6) 2.249(4) ? . .
N(5) C(24) 2.874(5) ? . .
N(5) C(25) 2.440(4) ? . .
N(5) C(30) 2.406(5) ? . .
N(5) C(31) 2.441(8) ? . .
N(5) C(32) 2.461(6) ? . .
N(5) C(34) 3.202(6) ? . .
N(6) C(25) 2.499(5) ? . .
N(6) C(26) 2.991(5) ? . .
N(6) C(29) 2.330(5) ? . .
N(6) C(31) 3.184(7) ? . .
N(6) C(33) 2.490(7) ? . .
N(6) C(34) 2.401(6) ? . .
C(1) C(3) 2.393(5) ? . .
C(1) C(4) 2.759(5) ? . .
C(1) C(5) 2.391(5) ? . .
C(1) C(21) 2.393(5) ? . .
C(2) C(4) 2.409(4) ? . .
C(2) C(5) 2.791(4) ? . .
C(2) C(6) 2.414(5) ? . .
C(2) C(7) 2.463(5) ? . .
C(2) C(21) 3.474(5) ? . .
C(2) C(23) 3.540(6) ? . 65602
C(2) C(24) 3.288(6) ? . 65602
C(2) C(33) 3.588(6) ? . 75602
C(3) O(6) 3.10(1) ? . 65602
C(3) C(5) 2.401(5) ? . .
C(3) C(6) 2.783(5) ? . .
C(4) O(6) 3.45(1) ? . 65602
C(4) C(6) 2.425(5) ? . .
C(4) C(7) 2.524(5) ? . .
C(4) C(14) 2.552(5) ? . .
C(6) C(14) 2.446(4) ? . .
C(6) C(21) 3.009(4) ? . .
C(7) O(6) 2.90(1) ? . 65602
C(7) C(8) 2.268(6) ? . .
C(7) C(9) 2.311(5) ? . .
C(7) C(10) 3.521(8) ? . .
C(7) C(11) 3.099(6) ? . .
C(7) C(12) 3.549(6) ? . .
C(7) C(13) 3.146(7) ? . .
C(8) C(12) 2.634(7) ? . .
C(8) C(13) 2.572(8) ? . .
C(9) C(10) 2.603(7) ? . .
C(9) C(11) 2.603(6) ? . .
C(10) O(6) 3.39(1) ? . 55401
C(10) C(11) 2.50(1) ? . .
C(10) C(12) 3.563(9) ? . .
C(10) C(13) 2.912(8) ? . .
C(10) C(24) 3.513(9) ? . 55401
C(11) O(3) 3.60(1) ? . 66502
C(11) C(12) 2.953(7) ? . .
C(12) C(13) 2.52(1) ? . .
C(13) O(6) 3.412(9) ? . 65602
C(14) C(15) 2.339(4) ? . .
C(14) C(16) 2.258(6) ? . .
C(14) C(17) 3.574(6) ? . .
C(14) C(18) 3.154(5) ? . .
C(14) C(19) 3.094(8) ? . .
C(14) C(20) 3.465(6) ? . .
C(15) C(19) 2.575(9) ? . .
C(15) C(20) 2.589(6) ? . .
C(16) C(17) 2.595(7) ? . .
C(16) C(18) 2.580(8) ? . .
C(17) C(18) 2.415(7) ? . .
C(17) C(19) 2.92(1) ? . .
C(17) C(20) 3.513(6) ? . .
C(18) O(5) 3.430(5) ? . 56602
C(18) C(20) 2.906(8) ? . .
C(19) C(20) 2.467(8) ? . .
C(19) C(26) 3.490(9) ? . 66602
C(20) O(5) 3.440(5) ? . 56602
C(21) Cl(1) 3.457(6) ? . 66602
C(21) C(21) 3.566(5) ? . 65602
C(21) C(22) 3.469(6) ? . 65602
C(21) C(23) 2.477(5) ? . .
C(21) C(27) 2.521(5) ? . .
C(22) O(5) 3.283(5) ? . 65602
C(22) C(21) 3.469(6) ? . 65602
C(22) C(24) 2.421(5) ? . .
C(22) C(25) 2.817(5) ? . .
C(22) C(26) 2.416(5) ? . .
C(23) C(2) 3.540(6) ? . 65602
C(23) C(25) 2.434(5) ? . .
C(23) C(26) 2.803(5) ? . .
C(23) C(27) 2.402(5) ? . .
C(24) O(2) 3.458(7) ? . 65602
C(24) C(2) 3.288(6) ? . 65602
C(24) C(10) 3.513(9) ? . 55601
C(24) C(26) 2.450(5) ? . .
C(24) C(27) 2.770(5) ? . .
C(24) C(28) 2.498(5) ? . .
C(25) C(27) 2.406(5) ? . .
C(26) O(7) 3.226(5) ? . 75602
C(26) C(19) 3.490(9) ? . 66602
C(26) C(28) 2.547(5) ? . .
C(27) O(5) 3.341(6) ? . 65602
C(27) O(7) 3.133(5) ? . 75602
C(28) C(29) 2.275(5) ? . .
C(28) C(30) 2.338(5) ? . .
C(28) C(31) 3.132(8) ? . .
C(28) C(32) 3.485(6) ? . .
C(28) C(33) 3.581(6) ? . .
C(28) C(34) 3.131(6) ? . .
C(29) C(33) 2.583(6) ? . .
C(29) C(34) 2.557(7) ? . .
C(30) C(31) 2.563(7) ? . .
C(30) C(32) 2.581(7) ? . .
C(31) C(32) 2.48(1) ? . .
C(31) C(33) 2.876(7) ? . .
C(32) O(4) 3.362(7) ? . 64601
C(32) C(33) 3.546(9) ? . .
C(32) C(34) 2.874(8) ? . .
C(33) C(2) 3.588(6) ? . 75602
C(33) C(34) 2.51(1) ? . .
C(34) O(4) 3.587(8) ? . 65602
C(35) C(35) 2.23(2) ? . 66602
Cl(1) H(3) 3.0856 ? . 66602
Cl(1) H(11) 3.1855 ? . 66502
Cl(1) H(12) 3.1361 ? . 66502
Cl(1) H(15) 3.5608 ? . 66502
Cl(1) H(19) 3.2691 ? . 65501
Cl(1) H(20) 3.3305 ? . 65501
O(1) H(1) 2.5301 ? . .
O(1) H(3) 2.6329 ? . .
O(1) H(31) 2.4062 ? . .
O(1) H(39) 3.0794 ? . 75602
O(2) H(1) 2.2994 ? . .
O(2) H(4) 2.4352 ? . .
O(2) H(4) 3.0796 ? . 65502
O(2) H(5) 2.8087 ? . .
O(2) H(7) 2.7817 ? . .
O(2) H(14) 3.3936 ? . 65502
O(2) H(28) 3.2367 ? . 65602
O(2) H(29) 2.6837 ? . 65602
O(3) H(2) 2.3169 ? . .
O(3) H(7) 3.4358 ? . 66502
O(3) H(9) 2.8966 ? . 66502
O(3) H(10) 2.5859 ? . .
O(3) H(12) 2.8388 ? . .
O(3) H(13) 2.6202 ? . .
O(3) H(36) 3.1083 ? . 65602
O(3) H(37) 2.8505 ? . 46401
O(3) H(38) 3.1290 ? . 46401
O(3) H(42) 3.2215 ? . 46401
O(4) H(2) 2.3149 ? . .
O(4) H(8) 3.4623 ? . 66502
O(4) H(9) 3.5389 ? . 66502
O(4) H(13) 3.5759 ? . 56502
O(4) H(17) 3.1652 ? . .
O(4) H(18) 2.5396 ? . .
O(4) H(19) 3.0277 ? . .
O(4) H(21) 2.9028 ? . .
O(4) H(34) 3.1107 ? . 46401
O(4) H(35) 2.6567 ? . 46401
O(4) H(36) 3.1055 ? . 65602
O(4) H(37) 3.2223 ? . 46401
O(4) H(41) 2.7439 ? . 65602
O(5) H(3) 2.6464 ? . .
O(5) H(16) 3.2264 ? . 56602
O(5) H(19) 3.5340 ? . 56602
O(5) H(20) 2.6171 ? . 56602
O(5) H(25) 2.9170 ? . 56602
O(5) H(26) 3.0983 ? . 56602
O(5) H(28) 2.5840 ? . .
O(5) H(31) 3.5576 ? . 65602
O(6) H(2) 3.4389 ? . 65602
O(6) H(4) 3.2353 ? . 55601
O(6) H(5) 2.9449 ? . 55601
O(6) H(6) 3.4498 ? . 55601
O(6) H(13) 3.1308 ? . 65602
O(6) H(14) 2.9627 ? . 65602
O(6) H(29) 2.2204 ? . .
O(6) H(32) 3.5216 ? . .
O(6) H(33) 2.5867 ? . .
O(6) H(34) 3.5496 ? . .
O(6) H(35) 2.7361 ? . .
O(6) H(36) 2.4315 ? . .
O(6) H(37) 3.5332 ? . .
O(7) H(22) 2.9731 ? . 66602
O(7) H(24) 3.2285 ? . 64501
O(7) H(24) 3.3732 ? . 66602
O(7) H(26) 3.3719 ? . 64501
O(7) H(27) 3.5246 ? . 64501
O(7) H(30) 2.2455 ? . .
O(7) H(30) 2.6826 ? . 75602
O(7) H(31) 2.4693 ? . 75602
O(7) H(39) 2.9106 ? . .
O(7) H(40) 2.6627 ? . .
O(7) H(41) 3.5783 ? . .
O(7) H(43) 2.5771 ? . .
N(1) H(1) 2.5654 ? . .
N(1) H(4) 2.4627 ? . .
N(1) H(4) 3.5603 ? . 65502
N(1) H(5) 2.8664 ? . .
N(1) H(6) 3.2284 ? . .
N(1) H(7) 2.4025 ? . .
N(1) H(8) 3.1855 ? . .
N(1) H(9) 2.8497 ? . .
N(1) H(14) 2.9463 ? . .
N(1) H(29) 3.1784 ? . 65602
N(2) H(2) 2.6921 ? . .
N(2) H(9) 2.9583 ? . .
N(2) H(9) 3.5865 ? . 66502
N(2) H(10) 2.4718 ? . .
N(2) H(11) 3.2531 ? . .
N(2) H(12) 2.8854 ? . .
N(2) H(13) 2.4094 ? . .
N(2) H(14) 2.8427 ? . .
N(2) H(15) 3.1979 ? . .
N(2) H(36) 3.4400 ? . 65602
N(3) H(2) 2.7787 ? . .
N(3) H(8) 3.3375 ? . 66502
N(3) H(16) 3.2702 ? . .
N(3) H(17) 2.7013 ? . .
N(3) H(18) 2.5735 ? . .
N(3) H(19) 2.8184 ? . .
N(3) H(20) 3.1796 ? . .
N(3) H(21) 2.3620 ? . .
N(3) H(22) 3.3943 ? . .
N(3) H(23) 3.0582 ? . .
N(3) H(41) 3.2790 ? . 65602
N(4) H(3) 2.4720 ? . .
N(4) H(20) 3.4932 ? . .
N(4) H(20) 3.5674 ? . 56602
N(4) H(21) 3.0809 ? . .
N(4) H(21) 3.5965 ? . 56602
N(4) H(22) 3.1811 ? . .
N(4) H(23) 2.3871 ? . .
N(4) H(24) 2.8041 ? . .
N(4) H(25) 2.8769 ? . .
N(4) H(25) 3.1315 ? . 56602
N(4) H(26) 3.2231 ? . .
N(4) H(27) 2.4573 ? . .
N(5) H(5) 3.1965 ? . 55601
N(5) H(29) 2.5610 ? . .
N(5) H(32) 2.8465 ? . .
N(5) H(33) 2.4378 ? . .
N(5) H(34) 3.2126 ? . .
N(5) H(35) 2.8727 ? . .
N(5) H(36) 2.4581 ? . .
N(5) H(37) 3.2211 ? . .
N(5) H(41) 2.9706 ? . .
N(6) H(22) 3.1453 ? . 66602
N(6) H(30) 2.7101 ? . .
N(6) H(31) 3.5396 ? . 75602
N(6) H(32) 2.9571 ? . .
N(6) H(38) 3.2657 ? . .
N(6) H(39) 2.8805 ? . .
N(6) H(40) 2.4952 ? . .
N(6) H(41) 2.8192 ? . .
N(6) H(42) 3.1876 ? . .
N(6) H(43) 2.3659 ? . .
C(1) H(1) 2.0516 ? . .
C(1) H(3) 2.0210 ? . .
C(1) H(10) 3.4845 ? . 66502
C(1) H(39) 3.3308 ? . 75602
C(2) H(2) 3.2662 ? . .
C(2) H(3) 3.2740 ? . .
C(2) H(10) 3.2101 ? . 66502
C(2) H(28) 3.4643 ? . 65602
C(2) H(29) 3.0010 ? . 65602
C(2) H(38) 3.5295 ? . 75602
C(2) H(39) 3.0505 ? . 75602
C(3) H(1) 2.0495 ? . .
C(3) H(2) 2.0315 ? . .
C(3) H(10) 2.9161 ? . 66502
C(3) H(29) 3.1621 ? . 65602
C(4) H(1) 3.2697 ? . .
C(4) H(3) 3.2817 ? . .
C(4) H(9) 2.9894 ? . 66502
C(4) H(10) 2.9642 ? . 66502
C(4) H(11) 3.5895 ? . 66502
C(4) H(36) 3.2286 ? . 65602
C(5) H(2) 2.0345 ? . .
C(5) H(3) 2.0625 ? . .
C(5) H(9) 3.4823 ? . 66502
C(5) H(10) 3.2662 ? . 66502
C(5) H(11) 3.3226 ? . 66502
C(5) H(25) 3.4265 ? . 56602
C(6) H(1) 3.2661 ? . .
C(6) H(2) 3.2830 ? . .
C(6) H(10) 3.5004 ? . 66502
C(6) H(11) 3.4914 ? . 66502
C(6) H(20) 3.4288 ? . 56602
C(6) H(25) 3.0412 ? . 56602
C(7) H(1) 2.6120 ? . .
C(7) H(2) 2.6999 ? . .
C(7) H(4) 3.5250 ? . .
C(7) H(7) 3.1773 ? . .
C(7) H(9) 3.1298 ? . .
C(7) H(10) 3.5260 ? . .
C(7) H(10) 3.5083 ? . 66502
C(7) H(13) 3.2544 ? . .
C(7) H(14) 3.1632 ? . .
C(7) H(29) 3.3337 ? . 65602
C(8) H(4) 2.0301 ? . .
C(8) H(5) 2.0485 ? . .
C(8) H(6) 2.0386 ? . .
C(8) H(7) 2.0919 ? . .
C(8) H(8) 2.0849 ? . .
C(8) H(9) 2.0748 ? . .
C(8) H(10) 2.9736 ? . .
C(8) H(11) 2.7162 ? . .
C(8) H(12) 3.4123 ? . .
C(8) H(13) 3.2894 ? . .
C(8) H(14) 2.5401 ? . .
C(8) H(15) 3.0596 ? . .
C(9) H(4) 2.9654 ? . .
C(9) H(5) 3.3746 ? . .
C(9) H(6) 2.6506 ? . .
C(9) H(7) 3.3165 ? . .
C(9) H(8) 3.0961 ? . .
C(9) H(9) 2.5602 ? . .
C(9) H(10) 2.0473 ? . .
C(9) H(11) 2.0655 ? . .
C(9) H(12) 2.0720 ? . .
C(9) H(13) 2.0615 ? . .
C(9) H(14) 2.0614 ? . .
C(9) H(15) 2.0526 ? . .
C(10) H(4) 3.2068 ? . 65502
C(10) H(7) 2.9249 ? . .
C(10) H(8) 2.4844 ? . .
C(10) H(9) 3.2537 ? . .
C(10) H(11) 3.3530 ? . .
C(10) H(14) 2.5329 ? . .
C(10) H(15) 3.1382 ? . .
C(10) H(29) 3.0167 ? . 55401
C(10) H(33) 3.3355 ? . 55401
C(11) H(2) 3.4860 ? . 66502
C(11) H(4) 3.2568 ? . .
C(11) H(5) 2.4710 ? . .
C(11) H(6) 2.9285 ? . .
C(11) H(10) 2.9262 ? . .
C(11) H(11) 2.7889 ? . .
C(11) H(34) 3.4133 ? . 75602
C(11) H(38) 3.3043 ? . 75602
C(12) H(6) 3.3220 ? . .
C(12) H(8) 3.2029 ? . .
C(12) H(9) 2.5431 ? . .
C(12) H(13) 2.9125 ? . .
C(12) H(14) 3.2880 ? . .
C(12) H(15) 2.5077 ? . .
C(12) H(42) 3.2995 ? . 46401
C(13) H(4) 2.9120 ? . .
C(13) H(6) 2.7258 ? . .
C(13) H(10) 3.2715 ? . .
C(13) H(11) 2.9518 ? . .
C(13) H(12) 2.5232 ? . .
C(13) H(18) 3.3942 ? . 56502
C(13) H(19) 3.1686 ? . 56502
C(13) H(35) 3.2296 ? . 65602
C(13) H(42) 3.5570 ? . 46401
C(14) H(2) 2.7435 ? . .
C(14) H(3) 2.5737 ? . .
C(14) H(8) 3.5576 ? . 66502
C(14) H(21) 2.8579 ? . .
C(14) H(23) 2.8540 ? . .
C(14) H(25) 3.3484 ? . 56602
C(15) H(16) 2.0212 ? . .
C(15) H(17) 1.9982 ? . .
C(15) H(18) 2.0190 ? . .
C(15) H(19) 2.0443 ? . .
C(15) H(20) 2.0281 ? . .
C(15) H(21) 2.0129 ? . .
C(15) H(22) 2.6149 ? . .
C(15) H(23) 2.9355 ? . .
C(15) H(24) 3.3513 ? . .
C(15) H(25) 2.5995 ? . .
C(15) H(26) 3.0133 ? . .
C(15) H(27) 3.3303 ? . .
C(16) H(16) 2.9173 ? . .
C(16) H(17) 2.6587 ? . .
C(16) H(18) 3.3786 ? . .
C(16) H(19) 3.3755 ? . .
C(16) H(20) 2.6471 ? . .
C(16) H(21) 2.8840 ? . .
C(16) H(22) 2.0331 ? . .
C(16) H(23) 2.0481 ? . .
C(16) H(24) 2.0348 ? . .
C(16) H(25) 2.0451 ? . .
C(16) H(26) 2.0257 ? . .
C(16) H(27) 2.0371 ? . .
C(17) H(19) 2.4213 ? . .
C(17) H(20) 2.8202 ? . .
C(17) H(21) 3.1780 ? . .
C(17) H(22) 2.4492 ? . .
C(17) H(23) 3.3002 ? . .
C(17) H(25) 3.5855 ? . .
C(17) H(26) 3.5609 ? . .
C(17) H(40) 3.5486 ? . 66602
C(18) H(3) 3.4644 ? . 56602
C(18) H(15) 3.3897 ? . 56502
C(18) H(16) 2.5409 ? . .
C(18) H(17) 3.2331 ? . .
C(18) H(18) 2.6468 ? . .
C(18) H(25) 2.3920 ? . .
C(18) H(26) 3.4128 ? . .
C(18) H(27) 3.4672 ? . 56602
C(18) H(41) 3.5072 ? . 65602
C(18) H(43) 3.4525 ? . 65602
C(19) H(16) 3.2461 ? . .
C(19) H(17) 2.4733 ? . .
C(19) H(25) 3.2593 ? . .
C(19) H(26) 2.4729 ? . .
C(19) H(27) 2.8326 ? . .
C(19) H(30) 3.3339 ? . 66602
C(20) H(3) 3.4832 ? . 56602
C(20) H(16) 3.4428 ? . .
C(20) H(20) 2.4571 ? . .
C(20) H(21) 3.2289 ? . .
C(20) H(21) 3.4216 ? . 56602
C(20) H(22) 2.8853 ? . .
C(20) H(23) 3.2351 ? . .
C(20) H(24) 2.4434 ? . .
C(20) H(30) 3.4506 ? . 46501
C(20) H(43) 3.4822 ? . 46501
C(21) H(3) 2.8737 ? . .
C(21) H(20) 3.4666 ? . 56602
C(21) H(28) 2.6209 ? . .
C(21) H(31) 2.6871 ? . .
C(22) H(28) 2.0617 ? . .
C(22) H(29) 3.2804 ? . .
C(22) H(30) 3.2680 ? . .
C(22) H(31) 2.0147 ? . .
C(23) H(1) 3.2512 ? . 65602
C(23) H(6) 3.3239 ? . 55601
C(23) H(29) 2.0215 ? . .
C(23) H(31) 3.2588 ? . .
C(24) H(1) 3.2356 ? . 65602
C(24) H(5) 3.5818 ? . 55601
C(24) H(6) 2.8054 ? . 55601
C(24) H(28) 2.0184 ? . .
C(24) H(30) 3.3135 ? . .
C(25) H(6) 3.5340 ? . 55601
C(25) H(22) 3.5890 ? . 66602
C(25) H(24) 3.3963 ? . 66602
C(25) H(26) 3.4028 ? . 64501
C(25) H(28) 3.2921 ? . .
C(25) H(29) 2.0730 ? . .
C(25) H(30) 2.0680 ? . .
C(25) H(31) 3.2594 ? . .
C(26) H(22) 3.5404 ? . 66602
C(26) H(23) 3.5983 ? . 66602
C(26) H(24) 2.8317 ? . 66602
C(26) H(26) 2.7939 ? . 64501
C(26) H(29) 3.3091 ? . .
C(26) H(30) 3.5356 ? . 75602
C(26) H(31) 2.0012 ? . .
C(27) H(24) 3.3392 ? . 66602
C(27) H(26) 3.3835 ? . 64501
C(27) H(28) 3.2606 ? . .
C(27) H(30) 2.0247 ? . .
C(28) H(22) 3.4291 ? . 66602
C(28) H(29) 2.6471 ? . .
C(28) H(30) 2.7350 ? . .
C(28) H(32) 3.1580 ? . .
C(28) H(33) 3.2620 ? . .
C(28) H(36) 3.4760 ? . .
C(28) H(40) 3.5774 ? . .
C(28) H(41) 3.1417 ? . .
C(28) H(43) 3.2229 ? . .
C(29) H(32) 2.0269 ? . .
C(29) H(33) 2.0507 ? . .
C(29) H(34) 2.0316 ? . .
C(29) H(35) 2.0514 ? . .
C(29) H(36) 2.0734 ? . .
C(29) H(37) 2.0327 ? . .
C(29) H(38) 2.6622 ? . .
C(29) H(39) 3.3422 ? . .
C(29) H(40) 2.9438 ? . .
C(29) H(41) 2.5451 ? . .
C(29) H(42) 3.0595 ? . .
C(29) H(43) 3.2647 ? . .
C(30) H(32) 2.5507 ? . .
C(30) H(33) 3.3072 ? . .
C(30) H(34) 3.0194 ? . .
C(30) H(35) 3.3405 ? . .
C(30) H(36) 2.9721 ? . .
C(30) H(37) 2.5961 ? . .
C(30) H(38) 2.0656 ? . .
C(30) H(39) 2.0349 ? . .
C(30) H(40) 2.0593 ? . .
C(30) H(41) 2.0463 ? . .
C(30) H(42) 2.0475 ? . .
C(30) H(43) 2.0346 ? . .
C(31) H(5) 3.2559 ? . 55601
C(31) H(7) 3.4102 ? . 75602
C(31) H(35) 2.4379 ? . .
C(31) H(36) 3.2361 ? . .
C(31) H(37) 2.8976 ? . .
C(31) H(38) 2.6953 ? . .
C(31) H(40) 2.9014 ? . .
C(32) H(2) 3.5562 ? . 65602
C(32) H(13) 3.0968 ? . 65602
C(32) H(32) 3.2573 ? . .
C(32) H(33) 2.8646 ? . .
C(32) H(34) 2.4724 ? . .
C(32) H(38) 3.3422 ? . .
C(32) H(41) 2.4859 ? . .
C(32) H(42) 3.1206 ? . .
C(33) H(1) 3.0223 ? . 75602
C(33) H(7) 3.3147 ? . 75602
C(33) H(31) 3.5075 ? . 75602
C(33) H(32) 2.5071 ? . .
C(33) H(34) 3.0726 ? . .
C(33) H(37) 3.2896 ? . .
C(33) H(41) 3.2851 ? . .
C(33) H(42) 2.5287 ? . .
C(33) H(43) 2.9147 ? . .
C(34) H(12) 3.3562 ? . 64601
C(34) H(19) 3.5757 ? . 65602
C(34) H(21) 3.0532 ? . 65602
C(34) H(27) 3.4442 ? . 64501
C(34) H(36) 2.9206 ? . .
C(34) H(37) 2.6430 ? . .
C(34) H(38) 2.9554 ? . .
C(34) H(39) 2.4801 ? . .
C(34) H(40) 3.2637 ? . .
C(35) H(3) 3.1885 ? . .
H(1) C(23) 3.2512 ? . 65602
H(1) C(24) 3.2356 ? . 65602
H(1) C(33) 3.0223 ? . 75602
H(2) O(6) 3.4389 ? . 65602
H(2) C(11) 3.4860 ? . 66502
H(2) C(32) 3.5562 ? . 65602
H(3) Cl(1) 3.0856 ? . 66602
H(3) C(18) 3.4644 ? . 56602
H(3) C(20) 3.4832 ? . 56602
H(4) O(2) 3.0796 ? . 65502
H(4) O(6) 3.2353 ? . 55401
H(4) N(1) 3.5603 ? . 65502
H(4) C(10) 3.2068 ? . 65502
H(5) O(6) 2.9449 ? . 55401
H(5) N(5) 3.1965 ? . 55401
H(5) C(24) 3.5818 ? . 55401
H(5) C(31) 3.2559 ? . 55401
H(6) O(6) 3.4498 ? . 55401
H(6) C(23) 3.3239 ? . 55401
H(6) C(24) 2.8054 ? . 55401
H(6) C(25) 3.5340 ? . 55401
H(7) O(3) 3.4358 ? . 66502
H(7) C(31) 3.4102 ? . 75602
H(7) C(33) 3.3147 ? . 75602
H(8) O(4) 3.4623 ? . 66502
H(8) N(3) 3.3375 ? . 66502
H(8) C(14) 3.5576 ? . 66502
H(9) O(3) 2.8966 ? . 66502
H(9) O(4) 3.5389 ? . 66502
H(9) N(2) 3.5865 ? . 66502
H(9) C(4) 2.9894 ? . 66502
H(9) C(5) 3.4823 ? . 66502
H(10) C(1) 3.4845 ? . 66502
H(10) C(2) 3.2101 ? . 66502
H(10) C(3) 2.9161 ? . 66502
H(10) C(4) 2.9642 ? . 66502
H(10) C(5) 3.2662 ? . 66502
H(10) C(6) 3.5004 ? . 66502
H(10) C(7) 3.5083 ? . 66502
H(11) Cl(1) 3.1855 ? . 66502
H(11) C(4) 3.5895 ? . 66502
H(11) C(5) 3.3226 ? . 66502
H(11) C(6) 3.4914 ? . 66502
H(12) Cl(1) 3.1361 ? . 66502
H(12) C(34) 3.3562 ? . 46401
H(13) O(4) 3.5759 ? . 56502
H(13) O(6) 3.1308 ? . 65602
H(13) C(32) 3.0968 ? . 65602
H(14) O(2) 3.3936 ? . 65502
H(14) O(6) 2.9627 ? . 65602
H(15) Cl(1) 3.5608 ? . 66502
H(15) C(18) 3.3897 ? . 56502
H(16) O(5) 3.2264 ? . 56602
H(18) C(13) 3.3942 ? . 56502
H(19) Cl(1) 3.2691 ? . 45501
H(19) O(5) 3.5340 ? . 56602
H(19) C(13) 3.1686 ? . 56502
H(19) C(34) 3.5757 ? . 65602
H(20) Cl(1) 3.3305 ? . 45501
H(20) O(5) 2.6171 ? . 56602
H(20) N(4) 3.5674 ? . 56602
H(20) C(6) 3.4288 ? . 56602
H(20) C(21) 3.4666 ? . 56602
H(21) N(4) 3.5965 ? . 56602
H(21) C(20) 3.4216 ? . 56602
H(21) C(34) 3.0532 ? . 65602
H(22) O(7) 2.9731 ? . 66602
H(22) N(6) 3.1453 ? . 66602
H(22) C(25) 3.5890 ? . 66602
H(22) C(26) 3.5404 ? . 66602
H(22) C(28) 3.4291 ? . 66602
H(23) C(26) 3.5983 ? . 66602
H(24) O(7) 3.2285 ? . 46501
H(24) O(7) 3.3732 ? . 66602
H(24) C(25) 3.3963 ? . 66602
H(24) C(26) 2.8317 ? . 66602
H(24) C(27) 3.3392 ? . 66602
H(25) O(5) 2.9170 ? . 56602
H(25) N(4) 3.1315 ? . 56602
H(25) C(5) 3.4265 ? . 56602
H(25) C(6) 3.0412 ? . 56602
H(25) C(14) 3.3484 ? . 56602
H(26) O(5) 3.0983 ? . 56602
H(26) O(7) 3.3719 ? . 46501
H(26) C(25) 3.4028 ? . 46501
H(26) C(26) 2.7939 ? . 46501
H(26) C(27) 3.3835 ? . 46501
H(27) O(7) 3.5246 ? . 46501
H(27) C(18) 3.4672 ? . 56602
H(27) C(34) 3.4442 ? . 46501
H(28) O(2) 3.2367 ? . 65602
H(28) C(2) 3.4643 ? . 65602
H(29) O(2) 2.6837 ? . 65602
H(29) N(1) 3.1784 ? . 65602
H(29) C(2) 3.0010 ? . 65602
H(29) C(3) 3.1621 ? . 65602
H(29) C(7) 3.3337 ? . 65602
H(29) C(10) 3.0167 ? . 55601
H(30) O(7) 2.6826 ? . 75602
H(30) C(19) 3.3339 ? . 66602
H(30) C(20) 3.4506 ? . 64501
H(30) C(26) 3.5356 ? . 75602
H(31) O(5) 3.5576 ? . 65602
H(31) O(7) 2.4693 ? . 75602
H(31) N(6) 3.5396 ? . 75602
H(31) C(33) 3.5075 ? . 75602
H(33) C(10) 3.3355 ? . 55601
H(34) O(4) 3.1107 ? . 64601
H(34) C(11) 3.4133 ? . 75602
H(35) O(4) 2.6567 ? . 64601
H(35) C(13) 3.2296 ? . 65602
H(36) O(3) 3.1083 ? . 65602
H(36) O(4) 3.1055 ? . 65602
H(36) N(2) 3.4400 ? . 65602
H(36) C(4) 3.2286 ? . 65602
H(37) O(3) 2.8505 ? . 64601
H(37) O(4) 3.2223 ? . 64601
H(38) O(3) 3.1290 ? . 64601
H(38) C(2) 3.5295 ? . 75602
H(38) C(11) 3.3043 ? . 75602
H(39) O(1) 3.0794 ? . 75602
H(39) C(1) 3.3308 ? . 75602
H(39) C(2) 3.0505 ? . 75602
H(40) C(17) 3.5486 ? . 66602
H(41) O(4) 2.7439 ? . 65602
H(41) N(3) 3.2790 ? . 65602
H(41) C(18) 3.5072 ? . 65602
H(42) O(3) 3.2215 ? . 64601
H(42) C(12) 3.2995 ? . 64601
H(42) C(13) 3.5570 ? . 64601
H(43) C(18) 3.4525 ? . 65602
H(43) C(20) 3.4822 ? . 64501

loop_
_geom_torsion_atom_site_label_1
_geom_torsion_atom_site_label_2
_geom_torsion_atom_site_label_3
_geom_torsion_atom_site_label_4
_geom_torsion
_geom_torsion_publ_flag
_geom_torsion_site_symmetry_1
_geom_torsion_site_symmetry_2
_geom_torsion_site_symmetry_3
_geom_torsion_site_symmetry_4
C(21) O(1) C(1) C(2) -129.3(4) ? . . . .
C(21) O(1) C(1) C(6) 56.1(6) ? . . . .
C(1) O(1) C(21) O(5) -1.9(6) ? . . . .
C(1) O(1) C(21) C(22) 179.4(3) ? . . . .
O(2) N(1) C(7) N(2) -163.3(5) ? . . . .
O(2) N(1) C(7) C(3) 20.3(9) ? . . . .
C(8) N(1) C(7) N(2) 10.7(6) ? . . . .
C(8) N(1) C(7) C(3) -165.6(4) ? . . . .
O(2) N(1) C(8) C(9) 153.2(4) ? . . . .
O(2) N(1) C(8) C(10) 28.8(6) ? . . . .
O(2) N(1) C(8) C(11) -88.1(5) ? . . . .
C(7) N(1) C(8) C(9) -22.0(5) ? . . . .
C(7) N(1) C(8) C(10) -146.5(5) ? . . . .
C(7) N(1) C(8) C(11) 96.7(4) ? . . . .
O(3) N(2) C(7) N(1) -179.4(5) ? . . . .
O(3) N(2) C(7) C(3) -3.0(8) ? . . . .
C(9) N(2) C(7) N(1) 6.1(5) ? . . . .
C(9) N(2) C(7) C(3) -177.4(4) ? . . . .
O(3) N(2) C(9) C(8) 165.6(4) ? . . . .
O(3) N(2) C(9) C(12) 41.7(6) ? . . . .
O(3) N(2) C(9) C(13) -76.9(5) ? . . . .
C(7) N(2) C(9) C(8) -18.9(5) ? . . . .
C(7) N(2) C(9) C(12) -142.8(4) ? . . . .
C(7) N(2) C(9) C(13) 98.6(4) ? . . . .
O(4) N(3) C(14) N(4) -179.3(4) ? . . . .
O(4) N(3) C(14) C(5) 0.5(7) ? . . . .
C(15) N(3) C(14) N(4) -11.0(5) ? . . . .
C(15) N(3) C(14) C(5) 168.8(4) ? . . . .
O(4) N(3) C(15) C(16) -169.4(4) ? . . . .
O(4) N(3) C(15) C(17) -45.9(6) ? . . . .
O(4) N(3) C(15) C(18) 71.2(4) ? . . . .
C(14) N(3) C(15) C(16) 21.2(4) ? . . . .
C(14) N(3) C(15) C(17) 144.8(4) ? . . . .
C(14) N(3) C(15) C(18) -98.1(4) ? . . . .
C(16) N(4) C(14) N(3) -5.9(5) ? . . . .
C(16) N(4) C(14) C(5) 174.4(4) ? . . . .
C(14) N(4) C(16) C(15) 19.2(4) ? . . . .
C(14) N(4) C(16) C(19) -100.6(5) ? . . . .
C(14) N(4) C(16) C(20) 142.1(4) ? . . . .
O(6) N(5) C(28) N(6) -174.8(6) ? . . . .
O(6) N(5) C(28) C(25) 3(1) ? . . . .
C(29) N(5) C(28) N(6) 8.0(6) ? . . . .
C(29) N(5) C(28) C(25) -173.5(4) ? . . . .
O(6) N(5) C(29) C(30) 160.9(4) ? . . . .
O(6) N(5) C(29) C(31) -77.3(5) ? . . . .
O(6) N(5) C(29) C(32) 39.4(6) ? . . . .
C(28) N(5) C(29) C(30) -21.1(5) ? . . . .
C(28) N(5) C(29) C(31) 100.7(4) ? . . . .
C(28) N(5) C(29) C(32) -142.6(4) ? . . . .
O(7) N(6) C(28) N(5) -179.3(5) ? . . . .
O(7) N(6) C(28) C(25) 2.1(8) ? . . . .
C(30) N(6) C(28) N(5) 9.0(6) ? . . . .
C(30) N(6) C(28) C(25) -169.5(4) ? . . . .
O(7) N(6) C(30) C(29) 166.2(5) ? . . . .
O(7) N(6) C(30) C(33) 44.9(6) ? . . . .
O(7) N(6) C(30) C(34) -75.2(6) ? . . . .
C(28) N(6) C(30) C(29) -21.1(5) ? . . . .
C(28) N(6) C(30) C(33) -142.4(4) ? . . . .
C(28) N(6) C(30) C(34) 97.6(4) ? . . . .
O(1) C(1) C(2) C(3) -175.9(4) ? . . . .
C(6) C(1) C(2) C(3) -1.3(7) ? . . . .
O(1) C(1) C(6) C(5) 177.5(4) ? . . . .
C(2) C(1) C(6) C(5) 3.3(7) ? . . . .
C(1) C(2) C(3) C(4) -1.1(7) ? . . . .
C(1) C(2) C(3) C(7) 175.7(4) ? . . . .
C(2) C(3) C(4) C(5) 1.6(7) ? . . . .
C(7) C(3) C(4) C(5) -175.1(4) ? . . . .
C(2) C(3) C(7) N(1) 14.0(7) ? . . . .
C(2) C(3) C(7) N(2) -162.1(4) ? . . . .
C(4) C(3) C(7) N(1) -169.3(4) ? . . . .
C(4) C(3) C(7) N(2) 14.6(7) ? . . . .
C(3) C(4) C(5) C(6) 0.4(6) ? . . . .
C(3) C(4) C(5) C(14) 173.9(4) ? . . . .
C(4) C(5) C(6) C(1) -2.8(6) ? . . . .
C(14) C(5) C(6) C(1) -176.9(4) ? . . . .
C(4) C(5) C(14) N(3) 14.9(7) ? . . . .
C(4) C(5) C(14) N(4) -165.4(4) ? . . . .
C(6) C(5) C(14) N(3) -171.4(4) ? . . . .
C(6) C(5) C(14) N(4) 8.3(6) ? . . . .
N(1) C(8) C(9) N(2) 23.8(5) ? . . . .
N(1) C(8) C(9) C(12) 142.1(5) ? . . . .
N(1) C(8) C(9) C(13) -88.7(5) ? . . . .
C(10) C(8) C(9) N(2) 144.5(4) ? . . . .
C(10) C(8) C(9) C(12) -97.3(6) ? . . . .
C(10) C(8) C(9) C(13) 31.9(5) ? . . . .
C(11) C(8) C(9) N(2) -89.4(4) ? . . . .
C(11) C(8) C(9) C(12) 28.9(6) ? . . . .
C(11) C(8) C(9) C(13) 158.1(4) ? . . . .
N(3) C(15) C(16) N(4) -23.4(3) ? . . . .
N(3) C(15) C(16) C(19) 90.5(4) ? . . . .
N(3) C(15) C(16) C(20) -142.6(4) ? . . . .
C(17) C(15) C(16) N(4) -143.2(3) ? . . . .
C(17) C(15) C(16) C(19) -29.2(5) ? . . . .
C(17) C(15) C(16) C(20) 97.7(4) ? . . . .
C(18) C(15) C(16) N(4) 89.9(3) ? . . . .
C(18) C(15) C(16) C(19) -156.2(3) ? . . . .
C(18) C(15) C(16) C(20) -29.2(5) ? . . . .
O(1) C(21) C(22) C(23) 169.9(4) ? . . . .
O(1) C(21) C(22) C(27) -12.0(6) ? . . . .
O(5) C(21) C(22) C(23) -8.8(7) ? . . . .
O(5) C(21) C(22) C(27) 169.3(5) ? . . . .
C(21) C(22) C(23) C(24) 178.4(4) ? . . . .
C(27) C(22) C(23) C(24) 0.1(5) ? . . . .
C(21) C(22) C(27) C(26) -177.6(4) ? . . . .
C(23) C(22) C(27) C(26) 0.5(7) ? . . . .
C(22) C(23) C(24) C(25) -0.4(7) ? . . . .
C(23) C(24) C(25) C(26) 0.1(5) ? . . . .
C(23) C(24) C(25) C(28) -179.8(4) ? . . . .
C(24) C(25) C(26) C(27) 0.5(6) ? . . . .
C(28) C(25) C(26) C(27) -179.5(4) ? . . . .
C(24) C(25) C(28) N(5) 4.0(7) ? . . . .
C(24) C(25) C(28) N(6) -177.7(4) ? . . . .
C(26) C(25) C(28) N(5) -175.9(5) ? . . . .
C(26) C(25) C(28) N(6) 2.4(7) ? . . . .
C(25) C(26) C(27) C(22) -0.9(7) ? . . . .
N(5) C(29) C(30) N(6) 24.4(5) ? . . . .
N(5) C(29) C(30) C(33) 142.2(4) ? . . . .
N(5) C(29) C(30) C(34) -87.6(4) ? . . . .
C(31) C(29) C(30) N(6) -92.2(4) ? . . . .
C(31) C(29) C(30) C(33) 25.6(5) ? . . . .
C(31) C(29) C(30) C(34) 155.9(4) ? . . . .
C(32) C(29) C(30) N(6) 140.7(4) ? . . . .
C(32) C(29) C(30) C(33) -101.5(5) ? . . . .
C(32) C(29) C(30) C(34) 28.8(6) ? . . . .
